data_2212851
loop_
_publ_author_name
'B. Thimme Gowda'
'Jozef Ko\<z\'i\<sek'
'Miroslav Tokar\<c\'ik'
'Hartmut Fuess '

_publ_section_title
;
 <i>N</i>-(2-Methylphenyl)acetamide
;
_journal_coeditor_code DN2139
_journal_issue 4
_journal_name_full 'Acta Crystallographica Section E'
_journal_page_first o1977
_journal_page_last o1978
_journal_paper_doi 10.1107/S1600536807012998
_journal_volume 63
_journal_year 2007
_chemical_formula_iupac 'C9 H11 N O'
_chemical_formula_moiety 'C9 H11 N O'
_chemical_formula_sum 'C9 H11 N O'
_chemical_formula_weight 149.19
_chemical_name_systematic
;
<i>N</i>-(2-Methylphenyl)acetamide
;
_space_group_IT_number 61
_symmetry_cell_setting orthorhombic
_symmetry_space_group_name_Hall '-P 2ac 2ab'
_symmetry_space_group_name_H-M 'P b c a'
_atom_sites_solution_hydrogens geom
_atom_sites_solution_primary direct
_atom_sites_solution_secondary difmap
_cell_angle_alpha 90
_cell_angle_beta 90
_cell_angle_gamma 90
_cell_formula_units_Z 8
_cell_length_a 8.9608(10)
_cell_length_b 12.4784(17)
_cell_length_c 15.012(2)
_cell_measurement_reflns_used 2695
_cell_measurement_temperature 298(2)
_cell_measurement_theta_max 30.0
_cell_measurement_theta_min 2.3
_cell_volume 1678.6(4)
_computing_cell_refinement
;
CrysAlis RED (Oxford Diffraction, 2006)
;
_computing_data_collection
;
CrysAlis CCD (Oxford Diffraction, 2006)
;
_computing_data_reduction
;
CrysAlis RED
;
_computing_molecular_graphics 'ORTEP-3 for Windows (Farrugia, 1997)'
_computing_publication_material
;
SHELXL97 (Sheldrick, 1997), PLATON (Spek, 2003) and WinGX
(Farrugia, 1999)
;
_computing_structure_refinement 'SHELXL97 (Sheldrick, 1997)'
_computing_structure_solution 'SHELXS97 (Sheldrick, 1997)'
_diffrn_ambient_temperature 298(2)
_diffrn_detector_area_resol_mean 8.4012
_diffrn_measured_fraction_theta_full 0.994
_diffrn_measured_fraction_theta_max 0.994
_diffrn_measurement_device '4-circle kappa geometry goniometer'
_diffrn_measurement_device_type 'Oxford Diffraction Xcalibur'
_diffrn_measurement_method \w
_diffrn_radiation_monochromator graphite
_diffrn_radiation_type MoK\a
_diffrn_radiation_wavelength 0.71073
_diffrn_reflns_av_R_equivalents 0.0783
_diffrn_reflns_limit_h_max 11
_diffrn_reflns_limit_h_min -5
_diffrn_reflns_limit_k_max 15
_diffrn_reflns_limit_k_min -15
_diffrn_reflns_limit_l_max 18
_diffrn_reflns_limit_l_min -18
_diffrn_reflns_number 10081
_diffrn_reflns_theta_full 26.0
_diffrn_reflns_theta_max 26.0
_diffrn_reflns_theta_min 4.2
_exptl_absorpt_coefficient_mu 0.077
_exptl_absorpt_correction_type none
_exptl_crystal_colour colourless
_exptl_crystal_density_diffrn 1.181
_exptl_crystal_density_method 'not measured'
_exptl_crystal_description prism
_exptl_crystal_F_000 640
_exptl_crystal_size_max 0.32
_exptl_crystal_size_mid 0.15
_exptl_crystal_size_min 0.09
_refine_diff_density_max 0.182
_refine_diff_density_min -0.171
_refine_ls_extinction_method none
_refine_ls_goodness_of_fit_ref 1.088
_refine_ls_hydrogen_treatment constr
_refine_ls_matrix_type full
_refine_ls_number_parameters 117
_refine_ls_number_reflns 1639
_refine_ls_number_restraints 0
_refine_ls_restrained_S_all 1.088
_refine_ls_R_factor_all 0.1365
_refine_ls_R_factor_gt 0.0697
_refine_ls_shift/su_max 0.015
_refine_ls_shift/su_mean 0
_refine_ls_structure_factor_coef Fsqd
_refine_ls_weighting_details 'calc w=1/[\s^2^(Fo^2^)+(0.0541P)^2^+1.0901P] where P=(Fo^2^+2Fc^2^)/3'
_refine_ls_weighting_scheme calc
_refine_ls_wR_factor_gt 0.1411
_refine_ls_wR_factor_ref 0.177
_reflns_number_gt 895
_reflns_number_total 1639
_reflns_threshold_expression I>2\s(I)
_cod_data_source_file dn2139.cif
_cod_data_source_block I
_cod_database_code 2212851
_cod_database_fobs_code 2212851

loop_
_symmetry_equiv_pos_as_xyz
'x, y, z'
'-x+1/2, -y, z+1/2'
'x+1/2, -y+1/2, -z'
'-x, y+1/2, -z+1/2'
'-x, -y, -z'
'x-1/2, y, -z-1/2'
'-x-1/2, y-1/2, z'
'x, -y-1/2, z-1/2'

loop_
_atom_site_type_symbol
_atom_site_label
_atom_site_fract_x
_atom_site_fract_y
_atom_site_fract_z
_atom_site_U_iso_or_equiv
_atom_site_adp_type
_atom_site_calc_flag
_atom_site_refinement_flags
_atom_site_occupancy
C C1 0.0254(4) 0.9605(3) 0.1188(2) 0.0745(11) Uani d . 1
H H1A -0.0774 0.9533 0.1358 0.089 Uiso calc R 1
H H1B 0.0430 0.9211 0.0649 0.089 Uiso calc R 1
H H1C 0.0480 1.0348 0.1092 0.089 Uiso calc R 1
C C2 0.1220(3) 0.9178(2) 0.1908(2) 0.0507(8) Uani d . 1
O O3 0.2570(2) 0.91709(19) 0.18313(13) 0.0617(7) Uani d . 1
N N4 0.0523(3) 0.8809(2) 0.26354(16) 0.0561(7) Uani d . 1
H H4N -0.0436 0.8820 0.2637 0.067 Uiso calc R 1
C C5 0.1248(3) 0.8402(3) 0.3404(2) 0.0515(8) Uani d . 1
C C6 0.2072(4) 0.7471(3) 0.3372(2) 0.0626(9) Uani d . 1
C C7 0.2717(5) 0.7132(3) 0.4163(3) 0.0850(12) Uani d . 1
H H7 0.3276 0.6505 0.4162 0.102 Uiso calc R 1
C C8 0.2564(4) 0.7683(4) 0.4942(3) 0.0851(12) Uani d . 1
H H8 0.3023 0.7433 0.5458 0.102 Uiso calc R 1
C C9 0.1743(4) 0.8595(3) 0.4963(2) 0.0754(11) Uani d . 1
H H9 0.1630 0.8974 0.5492 0.090 Uiso calc R 1
C C10 0.1079(3) 0.8953(3) 0.4196(2) 0.0606(9) Uani d . 1
H H10 0.0508 0.9575 0.4209 0.073 Uiso calc R 1
C C11 0.2227(5) 0.6830(3) 0.2542(3) 0.0935(13) Uani d . 1
H H11A 0.2584 0.6126 0.2687 0.112 Uiso calc R 1
H H11B 0.2922 0.7175 0.2150 0.112 Uiso calc R 1
H H11C 0.1273 0.6775 0.2254 0.112 Uiso calc R 1

loop_
_atom_site_aniso_label
_atom_site_aniso_U_11
_atom_site_aniso_U_22
_atom_site_aniso_U_33
_atom_site_aniso_U_12
_atom_site_aniso_U_13
_atom_site_aniso_U_23
C1 0.058(2) 0.100(3) 0.065(2) 0.000(2) -0.0088(18) 0.016(2)
C2 0.0426(17) 0.0572(19) 0.0531(18) 0.0006(15) -0.0022(15) -0.0036(15)
O3 0.0395(11) 0.0856(16) 0.0602(13) 0.0003(11) 0.0000(10) 0.0052(11)
N4 0.0376(12) 0.0725(17) 0.0581(16) 0.0014(14) -0.0007(13) 0.0058(14)
C5 0.0420(15) 0.0588(19) 0.0539(18) -0.0031(15) 0.0029(14) 0.0072(15)
C6 0.070(2) 0.0537(19) 0.064(2) 0.0051(18) 0.0044(18) 0.0038(17)
C7 0.098(3) 0.068(2) 0.091(3) 0.026(2) 0.006(3) 0.019(2)
C8 0.085(3) 0.105(3) 0.065(2) 0.016(3) -0.002(2) 0.022(3)
C9 0.071(2) 0.098(3) 0.055(2) 0.001(2) 0.0064(19) -0.003(2)
C10 0.0528(19) 0.071(2) 0.057(2) 0.0048(17) 0.0071(17) 0.0006(18)
C11 0.122(3) 0.066(2) 0.092(3) 0.011(2) 0.007(3) -0.015(2)

loop_
_atom_type_symbol
_atom_type_description
_atom_type_scat_dispersion_real
_atom_type_scat_dispersion_imag
_atom_type_scat_source
C C 0.0033 0.0016 'International Tables Vol C Tables 4.2.6.8 and 6.1.1.4'
H H 0 0 'International Tables Vol C Tables 4.2.6.8 and 6.1.1.4'
N N 0.0061 0.0033 'International Tables Vol C Tables 4.2.6.8 and 6.1.1.4'
O O 0.0106 0.006 'International Tables Vol C Tables 4.2.6.8 and 6.1.1.4'

loop_
_geom_angle_atom_site_label_1
_geom_angle_atom_site_label_2
_geom_angle_atom_site_label_3
_geom_angle
_geom_angle_publ_flag
C2 C1 H1A 109.5 no
C2 C1 H1B 109.5 no
H1A C1 H1B 109.5 no
C2 C1 H1C 109.5 no
H1A C1 H1C 109.5 no
H1B C1 H1C 109.5 no
O3 C2 N4 122.6(3) ?
O3 C2 C1 121.0(3) ?
N4 C2 C1 116.4(3) ?
C2 N4 C5 125.0(2) ?
C2 N4 H4N 117.5 no
C5 N4 H4N 117.5 no
C6 C5 C10 120.6(3) ?
C6 C5 N4 121.1(3) ?
C10 C5 N4 118.3(3) ?
C5 C6 C7 116.6(3) ?
C5 C6 C11 122.2(3) ?
C7 C6 C11 121.1(3) no
C6 C7 C8 122.8(4) no
C6 C7 H7 118.7 no
C8 C7 H7 118.7 no
C9 C8 C7 119.8(4) no
C9 C8 H8 120.1 no
C7 C8 H8 120.1 no
C8 C9 C10 119.3(4) no
C9 C10 C5 120.9(4) no
C8 C9 H9 120.3 no
C10 C9 H9 120.3 no
C9 C10 H10 119.5 no
C5 C10 H10 119.5 no
C6 C11 H11A 109.5 no
C6 C11 H11B 109.5 no
H11A C11 H11B 109.5 no
C6 C11 H11C 109.5 no
H11A C11 H11C 109.5 no
H11B C11 H11C 109.5 no

loop_
_geom_bond_atom_site_label_1
_geom_bond_atom_site_label_2
_geom_bond_distance
_geom_bond_publ_flag
C1 C2 1.483(4) ?
C1 H1A 0.96 no
C1 H1B 0.96 no
C1 H1C 0.96 no
C2 O3 1.215(3) ?
C2 N4 1.341(4) ?
N4 C5 1.417(4) ?
N4 H4N 0.86 no
C5 C6 1.377(4) ?
C5 C10 1.387(4) ?
C6 C7 1.389(5) ?
C6 C11 1.486(5) ?
C7 C8 1.360(6) ?
C7 H7 0.93 no
C8 C9 1.358(5) ?
C8 H8 0.93 no
C9 C10 1.369(5) ?
C9 H9 0.93 no
C10 H10 0.93 no
C11 H11A 0.96 no
C11 H11B 0.96 no
C11 H11C 0.96 no

loop_
_geom_torsion_atom_site_label_1
_geom_torsion_atom_site_label_2
_geom_torsion_atom_site_label_3
_geom_torsion_atom_site_label_4
_geom_torsion
_geom_torsion_publ_flag
O3 C2 N4 C5 2.4(5) ?
C1 C2 N4 C5 -177.7(3) ?
C2 N4 C5 C6 -66.3(4) ?
C2 N4 C5 C10 115.2(3) ?
C10 C5 C6 C7 -0.5(5) no
N4 C5 C6 C7 -178.9(3) no
C10 C5 C6 C11 177.4(3) no
N4 C5 C6 C11 -1.1(5) no
C5 C6 C7 C8 -0.3(6) no
C11 C6 C7 C8 -178.1(4) no
C6 C7 C8 C9 0.7(7) no
C7 C8 C9 C10 -0.4(6) no
C8 C9 C10 C5 -0.3(5) no
C6 C5 C10 C9 0.8(5) no
N4 C5 C10 C9 179.3(3) no

loop_
_cod_related_entry_id
_cod_related_entry_database
_cod_related_entry_code
1 ChemSpider 10298354
